data_8101921
loop_
_publ_author_name
'Zhang, L.-J.'
'Liu, M.-C.'
'Ding, J.-C.'
'Wu, H.-Y.'

_publ_section_title
;
Crystal structure of theophylline-7-acetic acid, C~9~H~10~N~4~O~4~
;
_journal_issue 1
_journal_name_full 'Zeitschrift f\"ur Kristallographie - New Crystal Structures'
_journal_page_first 59
_journal_page_last 60
_journal_volume 221
_journal_year 2006
_chemical_formula_moiety 'C9 H10 N4 O4'
_chemical_formula_sum 'C9 H10 N4 O4'
_chemical_formula_weight 238.21
_chemical_name_systematic
; 
Theophylline-7-acetic acid
;
_space_group_IT_number 14
_symmetry_cell_setting monoclinic
_symmetry_space_group_name_Hall '-P 2yn'
_symmetry_space_group_name_H-M 'P 1 21/n 1'
_atom_sites_solution_hydrogens geom
_atom_sites_solution_primary direct
_atom_sites_solution_secondary difmap
_audit_creation_method SHELXL-97
_cell_angle_alpha 90.00
_cell_angle_beta 98.657(2)
_cell_angle_gamma 90.00
_cell_formula_units_Z 4
_cell_length_a 9.5418(11)
_cell_length_b 7.2415(9)
_cell_length_c 14.4455(17)
_cell_measurement_reflns_used 1422
_cell_measurement_temperature 298(2)
_cell_measurement_theta_max 24.68
_cell_measurement_theta_min 2.40
_cell_volume 986.8(2)
_computing_cell_refinement 'SAINT (Bruker, 2002)'
_computing_data_collection 'SMART (Bruker, 2002)'
_computing_data_reduction SAINT
_computing_molecular_graphics 'SHELXTL(Bruker, 2002)'
_computing_publication_material 'SHELXL-97 (Bruker, 2002)'
_computing_structure_refinement 'SHELXL-97 (Sheldrick, 1997)'
_computing_structure_solution 'SHELXS-97 (Sheldrick, 1997)'
_diffrn_ambient_temperature 298(2)
_diffrn_measured_fraction_theta_full 0.994
_diffrn_measured_fraction_theta_max 0.994
_diffrn_measurement_device_type 'Bruker SMART APEX CCD'
_diffrn_measurement_method phi/omega
_diffrn_radiation_monochromator graphite
_diffrn_radiation_source 'fine-focus sealed tube'
_diffrn_radiation_type MoK\a
_diffrn_radiation_wavelength 0.71073
_diffrn_reflns_av_R_equivalents 0.0318
_diffrn_reflns_av_sigmaI/netI 0.0443
_diffrn_reflns_limit_h_max 11
_diffrn_reflns_limit_h_min -11
_diffrn_reflns_limit_k_max 8
_diffrn_reflns_limit_k_min -8
_diffrn_reflns_limit_l_max 11
_diffrn_reflns_limit_l_min -17
_diffrn_reflns_number 5068
_diffrn_reflns_theta_full 25.27
_diffrn_reflns_theta_max 25.27
_diffrn_reflns_theta_min 2.40
_diffrn_standards_decay_% 0
_diffrn_standards_interval_time 0
_diffrn_standards_number 0
_exptl_absorpt_coefficient_mu 0.129
_exptl_absorpt_correction_T_max 0.9835
_exptl_absorpt_correction_T_min 0.9757
_exptl_absorpt_correction_type multi-scan
_exptl_absorpt_process_details '(SADABS, Bruker 2002)'
_exptl_crystal_colour colorless
_exptl_crystal_density_diffrn 1.603
_exptl_crystal_density_method 'not measured'
_exptl_crystal_description block
_exptl_crystal_F_000 496
_exptl_crystal_size_max 0.16
_exptl_crystal_size_mid 0.15
_exptl_crystal_size_min 0.09
_refine_diff_density_max 0.328
_refine_diff_density_min -0.171
_refine_diff_density_rms 0.050
_refine_ls_extinction_method none
_refine_ls_goodness_of_fit_ref 1.059
_refine_ls_hydrogen_treatment constr
_refine_ls_matrix_type full
_refine_ls_number_parameters 157
_refine_ls_number_reflns 1788
_refine_ls_number_restraints 0
_refine_ls_restrained_S_all 1.059
_refine_ls_R_factor_all 0.0681
_refine_ls_R_factor_gt 0.0525
_refine_ls_shift/su_max 0.000
_refine_ls_shift/su_mean 0.000
_refine_ls_structure_factor_coef Fsqd
_refine_ls_weighting_details 'calc w=1/[\s^2^(Fo^2^)+(0.0629P)^2^+0.4979P] where P=(Fo^2^+2Fc^2^)/3'
_refine_ls_weighting_scheme calc
_refine_ls_wR_factor_gt 0.1286
_refine_ls_wR_factor_ref 0.1377
_reflns_number_gt 1458
_reflns_number_total 1788
_reflns_threshold_expression I>2sigma(I)
_cod_data_source_file 1267-1716.cff
_cod_data_source_block I
_cod_depositor_comments
;
The following automatic conversions were performed:
'_symmetry_cell_setting' value 'Monoclinic' changed to 'monoclinic'
according to '/home/saulius/struct/CIF-dictionaries/cif_core.dic'
dictionary named 'cif_core.dic' version 2.4.1 from
2010-06-29.

'_exptl_absorpt_correction_type' value 'Multi-scan' changed
to 'multi-scan' according to
'/home/saulius/struct/CIF-dictionaries/cif_core.dic' dictionary named
'cif_core.dic' version 2.4.1 from 2010-06-29.

Automatic conversion script
Id: cif_fix_enum 1555 2011-01-17 13:19:09Z saulius 
;
_cod_original_sg_symbol_Hall -P2yn
_cod_original_sg_symbol_H-M P12(1)/n1
_cod_database_code 8101921

loop_
_symmetry_equiv_pos_as_xyz
'x, y, z'
'-x+1/2, y+1/2, -z+1/2'
'-x, -y, -z'
'x-1/2, -y-1/2, z-1/2'

loop_
_atom_site_label
_atom_site_type_symbol
_atom_site_fract_x
_atom_site_fract_y
_atom_site_fract_z
_atom_site_U_iso_or_equiv
_atom_site_adp_type
_atom_site_occupancy
_atom_site_symmetry_multiplicity
_atom_site_Wyckoff_symbol
_atom_site_calc_flag
_atom_site_refinement_flags
_atom_site_disorder_assembly
_atom_site_disorder_group
O1 O 1.1383(2) 0.1974(3) -0.11951(13) 0.0457(5) Uani 1 4 e d . . .
O2 O 1.14132(18) 0.4062(3) 0.17905(12) 0.0402(5) Uani 1 4 e d . . .
O3 O 0.99898(19) 0.4127(2) 0.38119(12) 0.0377(5) Uani 1 4 e d . . .
H3 H 1.0578 0.3555 0.4174 0.057 Uiso 1 4 e calc R . .
O4 O 0.9641(2) 0.1406(3) 0.30767(13) 0.0432(5) Uani 1 4 e d . . .
N1 N 1.1401(2) 0.2876(3) 0.03134(14) 0.0320(5) Uani 1 4 e d . . .
N2 N 0.9283(2) 0.1936(3) -0.06421(14) 0.0327(5) Uani 1 4 e d . . .
N3 N 0.8236(2) 0.3275(3) 0.14859(14) 0.0295(5) Uani 1 4 e d . . .
N4 N 0.7160(2) 0.2160(3) 0.01225(14) 0.0330(5) Uani 1 4 e d . . .
C1 C 1.0724(3) 0.2243(3) -0.05512(17) 0.0314(6) Uani 1 4 e d . . .
C2 C 1.0750(3) 0.3386(3) 0.10872(17) 0.0289(6) Uani 1 4 e d . . .
C3 C 0.9267(2) 0.3014(3) 0.09203(16) 0.0272(6) Uani 1 4 e d . . .
C4 C 0.8576(2) 0.2344(3) 0.00961(16) 0.0270(6) Uani 1 4 e d . . .
C5 C 0.7020(3) 0.2737(4) 0.09760(17) 0.0332(6) Uani 1 4 e d . . .
H5 H 0.6155 0.2763 0.1198 0.040 Uiso 1 4 e calc R . .
C6 C 1.2947(3) 0.3099(4) 0.0413(2) 0.0424(7) Uani 1 4 e d . . .
H6A H 1.3392 0.1907 0.0482 0.064 Uiso 1 4 e calc R . .
H6B H 1.3268 0.3836 0.0956 0.064 Uiso 1 4 e calc R . .
H6C H 1.3191 0.3698 -0.0133 0.064 Uiso 1 4 e calc R . .
C7 C 0.8507(3) 0.1393(4) -0.15540(18) 0.0407(7) Uani 1 4 e d . . .
H7A H 0.8122 0.2472 -0.1885 0.061 Uiso 1 4 e calc R . .
H7B H 0.7750 0.0570 -0.1464 0.061 Uiso 1 4 e calc R . .
H7C H 0.9140 0.0780 -0.1911 0.061 Uiso 1 4 e calc R . .
C8 C 0.8453(3) 0.4134(4) 0.24087(16) 0.0314(6) Uani 1 4 e d . . .
H8A H 0.7543 0.4272 0.2624 0.038 Uiso 1 4 e calc R . .
H8B H 0.8849 0.5358 0.2360 0.038 Uiso 1 4 e calc R . .
C9 C 0.9433(2) 0.3026(4) 0.31242(17) 0.0286(6) Uani 1 4 e d . . .

loop_
_atom_site_aniso_label
_atom_site_aniso_U_11
_atom_site_aniso_U_22
_atom_site_aniso_U_33
_atom_site_aniso_U_23
_atom_site_aniso_U_13
_atom_site_aniso_U_12
O1 0.0451(12) 0.0614(14) 0.0344(11) -0.0040(9) 0.0178(9) 0.0012(9)
O2 0.0319(10) 0.0545(12) 0.0323(11) -0.0054(9) -0.0010(8) -0.0056(9)
O3 0.0354(11) 0.0435(11) 0.0308(10) -0.0024(8) -0.0059(8) 0.0048(8)
O4 0.0499(12) 0.0379(12) 0.0390(11) -0.0003(9) -0.0029(9) 0.0059(9)
N1 0.0279(11) 0.0386(13) 0.0297(12) 0.0027(9) 0.0054(9) 0.0015(9)
N2 0.0350(12) 0.0388(13) 0.0239(11) -0.0003(9) 0.0031(9) 0.0004(9)
N3 0.0255(11) 0.0405(12) 0.0222(11) 0.0008(9) 0.0030(9) -0.0003(9)
N4 0.0278(12) 0.0435(13) 0.0263(12) 0.0037(10) -0.0005(9) -0.0024(9)
C1 0.0375(14) 0.0320(14) 0.0253(14) 0.0032(11) 0.0066(11) 0.0018(11)
C2 0.0309(14) 0.0321(13) 0.0224(13) 0.0044(10) -0.0002(11) 0.0010(10)
C3 0.0261(13) 0.0325(13) 0.0225(13) 0.0029(10) 0.0020(10) 0.0004(10)
C4 0.0282(13) 0.0287(13) 0.0231(13) 0.0047(10) 0.0011(10) 0.0005(10)
C5 0.0249(13) 0.0479(16) 0.0260(14) 0.0046(12) 0.0010(10) -0.0008(11)
C6 0.0273(14) 0.0555(18) 0.0453(17) 0.0028(14) 0.0080(13) -0.0018(12)
C7 0.0483(17) 0.0487(17) 0.0231(14) -0.0080(12) -0.0010(12) -0.0022(13)
C8 0.0298(14) 0.0413(15) 0.0234(13) -0.0001(11) 0.0054(10) 0.0034(11)
C9 0.0252(13) 0.0390(16) 0.0223(13) -0.0012(11) 0.0060(10) 0.0007(11)

loop_
_atom_type_symbol
_atom_type_description
_atom_type_scat_dispersion_real
_atom_type_scat_dispersion_imag
_atom_type_scat_source
C C 0.0033 0.0016 'International Tables Vol C Tables 4.2.6.8 and 6.1.1.4'
H H 0.0000 0.0000 'International Tables Vol C Tables 4.2.6.8 and 6.1.1.4'
N N 0.0061 0.0033 'International Tables Vol C Tables 4.2.6.8 and 6.1.1.4'
O O 0.0106 0.0060 'International Tables Vol C Tables 4.2.6.8 and 6.1.1.4'

loop_
_geom_angle_atom_site_label_1
_geom_angle_atom_site_label_2
_geom_angle_atom_site_label_3
_geom_angle
_geom_angle_site_symmetry_1
_geom_angle_site_symmetry_3
_geom_angle_publ_flag
C9 O3 H3 109.5 . . ?
C1 N1 C2 126.7(2) . . ?
C1 N1 C6 116.6(2) . . ?
C2 N1 C6 116.7(2) . . ?
C4 N2 C1 119.3(2) . . ?
C4 N2 C7 120.9(2) . . ?
C1 N2 C7 119.4(2) . . ?
C5 N3 C3 105.7(2) . . ?
C5 N3 C8 128.4(2) . . ?
C3 N3 C8 125.6(2) . . ?
C5 N4 C4 103.5(2) . . ?
O1 C1 N2 121.6(2) . . ?
O1 C1 N1 121.0(2) . . ?
N2 C1 N1 117.3(2) . . ?
O2 C2 N1 122.2(2) . . ?
O2 C2 C3 126.6(2) . . ?
N1 C2 C3 111.2(2) . . ?
C4 C3 N3 105.7(2) . . ?
C4 C3 C2 123.6(2) . . ?
N3 C3 C2 130.6(2) . . ?
C3 C4 N4 111.2(2) . . ?
C3 C4 N2 121.6(2) . . ?
N4 C4 N2 127.1(2) . . ?
N4 C5 N3 113.8(2) . . ?
N4 C5 H5 123.1 . . ?
N3 C5 H5 123.1 . . ?
N1 C6 H6A 109.5 . . ?
N1 C6 H6B 109.5 . . ?
H6A C6 H6B 109.5 . . ?
N1 C6 H6C 109.5 . . ?
H6A C6 H6C 109.5 . . ?
H6B C6 H6C 109.5 . . ?
N2 C7 H7A 109.5 . . ?
N2 C7 H7B 109.5 . . ?
H7A C7 H7B 109.5 . . ?
N2 C7 H7C 109.5 . . ?
H7A C7 H7C 109.5 . . ?
H7B C7 H7C 109.5 . . ?
N3 C8 C9 112.7(2) . . ?
N3 C8 H8A 109.0 . . ?
C9 C8 H8A 109.0 . . ?
N3 C8 H8B 109.0 . . ?
C9 C8 H8B 109.0 . . ?
H8A C8 H8B 107.8 . . ?
O4 C9 O3 125.8(2) . . ?
O4 C9 C8 124.9(2) . . ?
O3 C9 C8 109.3(2) . . ?

loop_
_geom_bond_atom_site_label_1
_geom_bond_atom_site_label_2
_geom_bond_distance
_geom_bond_site_symmetry_2
_geom_bond_publ_flag
O1 C1 1.214(3) . ?
O2 C2 1.216(3) . ?
O3 C9 1.321(3) . ?
O3 H3 0.8200 . ?
O4 C9 1.194(3) . ?
N1 C1 1.394(3) . ?
N1 C2 1.408(3) . ?
N1 C6 1.469(3) . ?
N2 C4 1.377(3) . ?
N2 C1 1.379(3) . ?
N2 C7 1.465(3) . ?
N3 C5 1.335(3) . ?
N3 C3 1.383(3) . ?
N3 C8 1.457(3) . ?
N4 C5 1.327(3) . ?
N4 C4 1.364(3) . ?
C2 C3 1.424(3) . ?
C3 C4 1.361(3) . ?
C5 H5 0.9300 . ?
C6 H6A 0.9600 . ?
C6 H6B 0.9600 . ?
C6 H6C 0.9600 . ?
C7 H7A 0.9600 . ?
C7 H7B 0.9600 . ?
C7 H7C 0.9600 . ?
C8 C9 1.515(3) . ?
C8 H8A 0.9700 . ?
C8 H8B 0.9700 . ?

loop_
_geom_hbond_atom_site_label_D
_geom_hbond_atom_site_label_H
_geom_hbond_atom_site_label_A
_geom_hbond_distance_DH
_geom_hbond_distance_HA
_geom_hbond_distance_DA
_geom_hbond_angle_DHA
_geom_hbond_site_symmetry_A
O3 H3 N4 0.82 1.95 2.750(3) 165.0 4_666

loop_
_cod_related_entry_id
_cod_related_entry_database
_cod_related_entry_code
1 ChemSpider 62754
